data_7041643
loop_
_publ_author_name
'Poupon, Morgane'
'Barrier, Nicolas'
'Petit, S\'ebastien'
'Boudin, Sophie'

_publ_section_title
;
 A new \b-CdTeO3 polymorph with a structure related to \a-CdTeO3.
;
_journal_issue 6
_journal_name_full 'Dalton transactions (Cambridge, England : 2003)'
_journal_page_first 1927
_journal_page_last 1935
_journal_paper_doi 10.1039/c6dt04449b
_journal_volume 46
_journal_year 2017
_chemical_formula_moiety 'Cd Te O3'
_chemical_formula_sum 'Cd O3 Te'
_chemical_formula_weight 288
_chemical_name_systematic ' ?'
_space_group_IT_number 62
_symmetry_cell_setting orthorhombic
_symmetry_Int_Tables_number 62
_symmetry_space_group_name_Hall '-P 2ac 2n'
_symmetry_space_group_name_H-M 'P n m a'
_cell_angle_alpha 90
_cell_angle_beta 90
_cell_angle_gamma 90
_cell_formula_units_Z 16
_cell_length_a 7.45850(3)
_cell_length_b 14.52185(6)
_cell_length_c 11.04584(5)
_cell_measurement_temperature 293
_cell_volume 1196.388(9)
_computing_molecular_graphics 'Diamond 3.2k (Crystal Impact GbR, Bonn, Germany, 1997-2014)'
_computing_publication_material 'Jana2006 (Petricek, Dusek & Palatinus, 2006)'
_computing_structure_refinement 'Jana2006 (Petricek, Dusek & Palatinus, 2006)'
_computing_structure_solution 'Superflip (Palatinus L. & Chapuis G. (2007). J. Appl. Cryst. 40, 786-790.)'
_diffrn_ambient_temperature 293
_diffrn_detector 'Bruker LynxEye'
_diffrn_detector_type PSD
_diffrn_measurement_device 'Bragg-Brentano theta-2theta diffractometer'
_diffrn_measurement_device_type 'Bruker D8 advance vario 1'
_diffrn_radiation_monochromator 1.5406
_diffrn_radiation_probe x-ray
_diffrn_radiation_type 'Cu K\a1'
_diffrn_radiation_wavelength 1.5406
_diffrn_source 'sealed X-ray tube'
_diffrn_source_target Cu
_diffrn_source_type X-ray
_exptl_absorpt_coefficient_mu 135.615
_exptl_crystal_density_diffrn 6.3959
_exptl_crystal_F_000 1984
_pd_char_colour white
_pd_char_particle_morphology plate-like
_pd_instr_location ' ?'
_pd_meas_2theta_range_inc 0.009
_pd_meas_2theta_range_max 149.996
_pd_meas_2theta_range_min 8.000
_pd_meas_number_of_points 15437
_pd_meas_scan_method cont
_pd_prep_temperature 293
_pd_proc_2theta_range_inc 0.009
_pd_proc_2theta_range_max 149.996
_pd_proc_2theta_range_min 8
_pd_proc_ls_background_function '12 Legendre polynoms'
_pd_proc_ls_pref_orient_corr none
_pd_proc_ls_profile_function Pseudo-Voigt
_pd_proc_ls_prof_R_factor 0.0446
_pd_proc_ls_prof_wR_expected 0.0382
_pd_proc_ls_prof_wR_factor 0.0595
_pd_proc_wavelength 1.5406
_pd_spec_mounting ' packed powder pellet'
_pd_spec_mount_mode reflection
_pd_spec_shape flat_sheet
_pd_spec_size_axial 16
_pd_spec_size_equat 16
_pd_spec_size_thick 1
_refine_diff_density_max 0.94
_refine_diff_density_min -1.11
_refine_ls_goodness_of_fit_all 1.56
_refine_ls_number_constraints 1
_refine_ls_number_parameters 63
_refine_ls_number_restraints 0
_refine_ls_R_factor_all 0.0228
_refine_ls_R_factor_gt 0.0225
_refine_ls_shift/su_max 0.0339
_refine_ls_shift/su_mean 0.0023
_refine_ls_weighting_scheme sigma
_refine_ls_wR_factor_all 0.0276
_refine_ls_wR_factor_gt 0.0276
_cod_data_source_file c6dt04449b2.cif
_cod_data_source_block I
_cod_depositor_comments
;
The following automatic conversions were performed:

'_diffrn_radiation_probe' value 'X-ray' changed to 'x-ray' according
to
/usr/data/users/saulius/crontab/automatic-downloads/rss-feeds/RSC/lib/dictionaries/cif_core.dic
dictionary named 'cif_core.dic' version 2.4.2 from 2011-04-26.

Automatic conversion script
Id: cif_fix_values 4268 2015-11-12 08:31:59Z antanas 

 Adding full bibliography for 7041643.cif.
;
_cod_original_formula_sum 'Cd1 O3 Te1'
_cod_database_code 7041643

loop_
_space_group_symop_id
_space_group_symop_operation_xyz
1 x,y,z
2 -x+1/2,-y,z+1/2
3 -x,y+1/2,-z
4 x+1/2,-y+1/2,-z+1/2
5 -x,-y,-z
6 x+1/2,y,-z+1/2
7 x,-y+1/2,z
8 -x+1/2,y+1/2,z+1/2

loop_
_atom_site_label
_atom_site_type_symbol
_atom_site_fract_x
_atom_site_fract_y
_atom_site_fract_z
_atom_site_adp_type
_atom_site_U_iso_or_equiv
_atom_site_site_symmetry_multiplicity
_atom_site_occupancy
_atom_site_calc_flag
Cd1 Cd 0.28314(17) 0.63304(7) 0.98002(11) Uiso 0.0256(3) 8 1 d
Cd2 Cd 0.46482(14) 0.50067(9) 0.23286(12) Uiso 0.0238(3) 8 1 d
Te1 Te 0.69089(20) 0.25 0.76639(16) Uiso 0.0253(4) 4 1 d
Te2 Te 0.30596(15) 0.91498(6) 0.50017(11) Uiso 0.0230(2) 8 1 d
Te3 Te 0.57463(18) 0.75 0.76991(16) Uiso 0.0228(4) 4 1 d
O1 O 0.2314(12) 0.5080(6) 0.3686(9) Uiso 0.025(3) 8 1 d
O2 O 0.1376(12) 0.5192(7) 0.0932(9) Uiso 0.024(3) 8 1 d
O3 O 0.0875(13) 0.5951(7) 0.5740(9) Uiso 0.030(3) 8 1 d
O4 O 0.1522(17) 0.75 0.0982(13) Uiso 0.020(4) 4 1 d
O5 O 0.0596(12) 0.3475(6) 0.6743(8) Uiso 0.021(3) 8 1 d
O6 O 0.160(2) 0.25 0.3448(15) Uiso 0.048(5) 4 1 d
O7 O 0.0145(12) 0.6492(7) 0.8335(8) Uiso 0.021(3) 8 1 d

loop_
_atom_type_symbol
_atom_type_scat_dispersion_real
_atom_type_scat_dispersion_imag
_atom_type_scat_source
Cd 0.1177 4.6976 'International Tables Vol C tables 4.2.6.8 and 6.1.1.1'
O 0.0516 0.0335 'International Tables Vol C tables 4.2.6.8 and 6.1.1.1'
Te -0.1504 6.4072 'International Tables Vol C tables 4.2.6.8 and 6.1.1.1'

loop_
_geom_angle_atom_site_label_1
_geom_angle_atom_site_label_2
_geom_angle_atom_site_label_3
_geom_angle_site_symmetry_1
_geom_angle_site_symmetry_3
_geom_angle
O1 Cd1 O2 2_565 1_556 69.4(3)
O1 Cd1 O3 2_565 6_556 73.7(3)
O1 Cd1 O4 2_565 1_556 152.1(4)
O1 Cd1 O5 2_565 2_565 124.6(3)
O1 Cd1 O6 2_565 2_565 107.8(4)
O1 Cd1 O7 2_565 . 73.8(3)
O2 Cd1 O3 1_556 6_556 114.1(3)
O2 Cd1 O4 1_556 1_556 91.2(3)
O2 Cd1 O5 1_556 2_565 80.6(3)
O2 Cd1 O6 1_556 2_565 162.5(5)
O2 Cd1 O7 1_556 . 92.2(3)
O3 Cd1 O4 6_556 1_556 133.8(4)
O3 Cd1 O5 6_556 2_565 78.1(3)
O3 Cd1 O6 6_556 2_565 80.5(4)
O3 Cd1 O7 6_556 . 126.5(3)
O4 Cd1 O5 1_556 2_565 68.4(4)
O4 Cd1 O6 1_556 2_565 84.5(4)
O4 Cd1 O7 1_556 . 87.7(4)
O5 Cd1 O6 2_565 2_565 113.1(4)
O5 Cd1 O7 2_565 . 154.7(3)
O6 Cd1 O7 2_565 . 70.7(4)
O1 Cd2 O1 . 6_555 167.5(3)
O1 Cd2 O2 . . 72.9(3)
O1 Cd2 O2 . 6_555 82.8(3)
O1 Cd2 O3 . 2_564 113.7(3)
O1 Cd2 O5 . 2_564 94.5(3)
O1 Cd2 O7 . 2_564 78.1(3)
O1 Cd2 O2 6_555 . 117.8(3)
O1 Cd2 O2 6_555 6_555 85.3(3)
O1 Cd2 O3 6_555 2_564 78.4(3)
O1 Cd2 O5 6_555 2_564 83.5(3)
O1 Cd2 O7 6_555 2_564 102.1(3)
O2 Cd2 O2 . 6_555 153.3(3)
O2 Cd2 O3 . 2_564 60.1(3)
O2 Cd2 O5 . 2_564 72.3(3)
O2 Cd2 O7 . 2_564 112.2(3)
O2 Cd2 O3 6_555 2_564 143.4(3)
O2 Cd2 O5 6_555 2_564 99.5(3)
O2 Cd2 O7 6_555 2_564 72.2(3)
O3 Cd2 O5 2_564 2_564 110.8(3)
O3 Cd2 O7 2_564 2_564 79.5(3)
O5 Cd2 O7 2_564 2_564 169.3(3)
O4 Te1 O5 3_646 4_556 92.7(4)
O4 Te1 O5 3_646 6_556 92.7(4)
O5 Te1 O5 4_556 6_556 100.5(4)
O1 Te2 O2 7_565 4_565 77.4(3)
O1 Te2 O2 7_565 8_555 90.5(4)
O1 Te2 O3 7_565 7_565 97.3(4)
O1 Te2 O7 7_565 4_566 157.7(3)
O2 Te2 O2 4_565 8_555 74.5(4)
O2 Te2 O3 4_565 7_565 164.5(4)
O2 Te2 O7 4_565 4_566 81.7(3)
O2 Te2 O3 8_555 7_565 91.2(4)
O2 Te2 O7 8_555 4_566 76.5(4)
O3 Te2 O7 7_565 4_566 101.0(4)
O3 Te3 O3 4_566 6_556 105.0(3)
O3 Te3 O6 4_566 2_565 76.7(3)
O3 Te3 O6 4_566 3_656 107.4(3)
O3 Te3 O7 4_566 4_566 76.3(3)
O3 Te3 O7 4_566 6_556 168.3(3)
O3 Te3 O6 6_556 2_565 76.7(3)
O3 Te3 O6 6_556 3_656 107.4(3)
O3 Te3 O7 6_556 4_566 168.3(3)
O3 Te3 O7 6_556 6_556 76.3(3)
O6 Te3 O6 2_565 3_656 172.7(6)
O6 Te3 O7 2_565 4_566 92.5(4)
O6 Te3 O7 2_565 6_556 92.5(4)
O6 Te3 O7 3_656 4_566 82.9(4)
O6 Te3 O7 3_656 6_556 82.9(4)
O7 Te3 O7 4_566 6_556 100.0(4)
Cd1 O1 Cd2 2_564 . 109.3(4)
Cd1 O1 Cd2 2_564 6_455 99.9(3)
Cd1 O1 Te2 2_564 7_565 97.1(4)
Cd1 O1 O2 2_564 2_565 54.4(3)
Cd1 O1 O3 2_564 . 87.3(4)
Cd1 O1 O3 2_564 5_566 53.4(3)
Cd1 O1 O7 2_564 2_564 56.1(3)
Cd2 O1 Cd2 . 6_455 109.7(4)
Cd2 O1 Te2 . 7_565 107.6(4)
Cd2 O1 O2 . 2_565 108.6(4)
Cd2 O1 O3 . . 146.8(4)
Cd2 O1 O3 . 5_566 138.1(4)
Cd2 O1 O7 . 2_564 53.2(3)
Cd2 O1 Te2 6_455 7_565 130.7(5)
Cd2 O1 O2 6_455 2_565 139.5(5)
Cd2 O1 O3 6_455 . 94.9(4)
Cd2 O1 O3 6_455 5_566 50.6(3)
Cd2 O1 O7 6_455 2_564 116.9(4)
Te2 O1 O2 7_565 2_565 44.2(3)
Te2 O1 O3 7_565 . 40.2(3)
Te2 O1 O3 7_565 5_566 112.1(4)
Te2 O1 O7 7_565 2_564 111.1(4)
O2 O1 O3 2_565 . 57.4(3)
O2 O1 O3 2_565 5_566 91.2(4)
O2 O1 O7 2_565 2_564 77.1(4)
O3 O1 O3 . 5_566 75.0(4)
O3 O1 O7 . 2_564 133.6(4)
O3 O1 O7 5_566 2_564 98.9(4)
Cd1 O2 Cd2 1_554 . 87.7(3)
Cd1 O2 Cd2 1_554 6_455 141.2(5)
Cd1 O2 Te2 1_554 4_465 88.4(3)
Cd1 O2 Te2 1_554 8_544 100.0(4)
Cd1 O2 O1 1_554 2_564 56.2(3)
Cd1 O2 O2 1_554 5_565 94.8(4)
Cd1 O2 O3 1_554 2_564 92.3(4)
Cd1 O2 O7 1_554 5_566 162.7(5)
Cd2 O2 Cd2 . 6_455 90.9(3)
Cd2 O2 Te2 . 4_465 162.9(4)
Cd2 O2 Te2 . 8_544 91.6(3)
Cd2 O2 O1 . 2_564 99.8(4)
Cd2 O2 O2 . 5_565 159.4(4)
Cd2 O2 O3 . 2_564 48.1(3)
Cd2 O2 O7 . 5_566 96.0(3)
Cd2 O2 Te2 6_455 4_465 81.8(3)
Cd2 O2 Te2 6_455 8_544 118.8(5)
Cd2 O2 O1 6_455 2_564 160.5(5)
Cd2 O2 O2 6_455 5_565 99.7(4)
Cd2 O2 O3 6_455 2_564 115.0(4)
Cd2 O2 O7 6_455 5_566 55.9(3)
Te2 O2 Te2 4_465 8_544 105.5(4)
Te2 O2 O1 4_465 2_564 91.8(4)
Te2 O2 O2 4_465 5_565 37.7(2)
Te2 O2 O3 4_465 2_564 148.8(5)
Te2 O2 O7 4_465 5_566 92.6(3)
Te2 O2 O1 8_544 2_564 45.3(3)
Te2 O2 O2 8_544 5_565 67.8(3)
Te2 O2 O3 8_544 2_564 43.7(3)
Te2 O2 O7 8_544 5_566 63.1(3)
O1 O2 O2 2_564 5_565 65.4(3)
O1 O2 O3 2_564 2_564 63.5(4)
O1 O2 O7 2_564 5_566 106.4(4)
O2 O2 O3 5_565 2_564 111.3(4)
O2 O2 O7 5_565 5_566 75.9(4)
O3 O2 O7 2_564 5_566 77.9(4)
Cd1 O3 Cd2 6_456 2_565 99.7(4)
Cd1 O3 Te2 6_456 7_565 138.4(5)
Cd1 O3 Te3 6_456 4_466 86.4(3)
Cd1 O3 O1 6_456 . 105.2(4)
Cd1 O3 O1 6_456 5_566 52.8(3)
Cd1 O3 O2 6_456 2_565 153.2(5)
Cd2 O3 Te2 2_565 7_565 116.6(5)
Cd2 O3 Te3 2_565 4_466 90.6(3)
Cd2 O3 O1 2_565 . 114.4(4)
Cd2 O3 O1 2_565 5_566 51.0(3)
Cd2 O3 O2 2_565 2_565 71.8(3)
Te2 O3 Te3 7_565 4_466 111.4(4)
Te2 O3 O1 7_565 . 42.6(3)
Te2 O3 O1 7_565 5_566 142.4(5)
Te2 O3 O2 7_565 2_565 45.2(3)
Te3 O3 O1 4_466 . 149.4(4)
Te3 O3 O1 4_466 5_566 104.5(4)
Te3 O3 O2 4_466 2_565 118.4(4)
O1 O3 O1 . 5_566 105.0(4)
O1 O3 O2 . 2_565 59.1(3)
O1 O3 O2 5_566 2_565 107.2(4)
Cd1 O4 Cd1 1_554 7_564 92.3(5)
Cd1 O4 Te1 1_554 3_656 100.4(4)
Cd1 O4 O5 1_554 2_564 57.7(3)
Cd1 O4 O5 1_554 8_554 102.7(5)
Cd1 O4 Te1 7_564 3_656 100.4(4)
Cd1 O4 O5 7_564 2_564 102.7(5)
Cd1 O4 O5 7_564 8_554 57.7(3)
Te1 O4 O5 3_656 2_564 42.8(3)
Te1 O4 O5 3_656 8_554 42.8(3)
O5 O4 O5 2_564 8_554 63.0(4)
Cd1 O5 Cd2 2_564 2_565 99.9(3)
Cd1 O5 Te1 2_564 4_456 98.3(4)
Cd1 O5 O4 2_564 2_565 53.9(3)
Cd1 O5 O5 2_564 7_555 96.6(3)
Cd2 O5 Te1 2_565 4_456 132.7(5)
Cd2 O5 O4 2_565 2_565 130.5(4)
Cd2 O5 O5 2_565 7_555 163.1(4)
Te1 O5 O4 4_456 2_565 44.5(3)
Te1 O5 O5 4_456 7_555 39.8(3)
O4 O5 O5 2_565 7_555 58.5(3)
Cd1 O6 Cd1 2_564 8_544 95.1(6)
Cd1 O6 Te3 2_564 2_564 116.4(5)
Cd1 O6 Te3 2_564 3_646 101.2(5)
Cd1 O6 O7 2_564 2_564 59.3(3)
Cd1 O6 O7 2_564 3_546 159.3(6)
Cd1 O6 O7 2_564 5_566 99.1(2)
Cd1 O6 O7 2_564 8_544 104.5(6)
Cd1 O6 Te3 8_544 2_564 116.4(5)
Cd1 O6 Te3 8_544 3_646 101.2(5)
Cd1 O6 O7 8_544 2_564 104.5(6)
Cd1 O6 O7 8_544 3_546 99.1(2)
Cd1 O6 O7 8_544 5_566 159.3(6)
Cd1 O6 O7 8_544 8_544 59.3(3)
Te3 O6 Te3 2_564 3_646 122.1(8)
Te3 O6 O7 2_564 2_564 139.0(5)
Te3 O6 O7 2_564 3_546 43.4(3)
Te3 O6 O7 2_564 5_566 43.4(3)
Te3 O6 O7 2_564 8_544 139.0(5)
Te3 O6 O7 3_646 2_564 41.9(3)
Te3 O6 O7 3_646 3_546 90.7(5)
Te3 O6 O7 3_646 5_566 90.7(5)
Te3 O6 O7 3_646 8_544 41.9(3)
O7 O6 O7 2_564 3_546 129.9(7)
O7 O6 O7 2_564 5_566 95.6(4)
O7 O6 O7 2_564 8_544 62.1(4)
O7 O6 O7 3_546 5_566 63.6(4)
O7 O6 O7 3_546 8_544 95.6(4)
O7 O6 O7 5_566 8_544 129.9(7)
Cd1 O7 Cd2 . 2_565 98.9(3)
Cd1 O7 Te2 . 4_466 89.4(3)
Cd1 O7 Te3 . 4_466 105.2(4)
Cd1 O7 O1 . 2_565 50.1(2)
Cd1 O7 O2 . 5_566 93.0(3)
Cd1 O7 O6 . 2_565 49.9(3)
Cd1 O7 O6 . 3_556 148.7(4)
Cd1 O7 O7 . 7_565 95.2(3)
Cd2 O7 Te2 2_565 4_466 92.3(3)
Cd2 O7 Te3 2_565 4_466 113.2(4)
Cd2 O7 O1 2_565 2_565 48.8(2)
Cd2 O7 O2 2_565 5_566 52.0(3)
Cd2 O7 O6 2_565 2_565 115.1(4)
Cd2 O7 O6 2_565 3_556 100.1(4)
Cd2 O7 O7 2_565 7_565 152.7(4)
Te2 O7 Te3 4_466 4_466 147.6(5)
Te2 O7 O1 4_466 2_565 90.8(3)
Te2 O7 O2 4_466 5_566 40.4(2)
Te2 O7 O6 4_466 2_565 132.1(5)
Te2 O7 O6 4_466 3_556 114.4(4)
Te2 O7 O7 4_466 7_565 111.2(4)
Te3 O7 O1 4_466 2_565 120.9(4)
Te3 O7 O2 4_466 5_566 158.8(5)
Te3 O7 O6 4_466 2_565 55.3(4)
Te3 O7 O6 4_466 3_556 44.1(3)
Te3 O7 O7 4_466 7_565 40.0(3)
O1 O7 O2 2_565 5_566 63.6(3)
O1 O7 O6 2_565 2_565 81.1(3)
O1 O7 O6 2_565 3_556 142.2(5)
O1 O7 O7 2_565 7_565 139.7(4)
O2 O7 O6 5_566 2_565 141.3(4)
O2 O7 O6 5_566 3_556 118.3(4)
O2 O7 O7 5_566 7_565 150.3(4)
O6 O7 O6 2_565 3_556 99.2(5)
O6 O7 O7 2_565 7_565 59.0(3)
O6 O7 O7 3_556 7_565 58.2(3)

loop_
_geom_bond_atom_site_label_1
_geom_bond_atom_site_label_2
_geom_bond_site_symmetry_2
_geom_bond_distance
Cd1 O1 2_565 2.392(9)
Cd1 O2 1_556 2.339(10)
Cd1 O3 6_556 2.411(10)
Cd1 O4 1_556 2.354(9)
Cd1 O5 2_565 2.462(9)
Cd1 O6 2_565 2.302(11)
Cd1 O7 . 2.586(9)
Cd2 O1 . 2.300(9)
Cd2 O1 6_555 2.285(9)
Cd2 O2 . 2.900(9)
Cd2 O2 6_555 2.329(10)
Cd2 O3 2_564 2.273(10)
Cd2 O5 2_564 2.305(9)
Cd2 O7 2_564 2.449(9)
Te1 O4 3_646 1.899(14)
Te1 O5 4_556 1.842(9)
Te1 O5 6_556 1.842(9)
Te2 O1 7_565 1.916(9)
Te2 O2 4_565 2.845(9)
Te2 O2 8_555 1.878(10)
Te2 O3 7_565 1.828(10)
Te2 O7 4_566 2.581(9)
Te3 O3 4_566 2.836(10)
Te3 O3 6_556 2.836(10)
Te3 O6 2_565 1.935(16)
Te3 O6 3_656 2.351(16)
Te3 O7 4_566 1.910(9)
Te3 O7 6_556 1.910(9)
O1 O2 2_565 2.695(14)
O1 O3 . 2.810(14)
O1 O3 5_566 2.881(13)
O1 O7 2_564 2.993(13)
O2 O2 5_565 2.959(14)
O2 O3 2_564 2.647(14)
O2 O7 5_566 2.815(13)
O4 O5 2_564 2.708(14)
O4 O5 8_554 2.708(14)
O5 O5 7_555 2.831(13)
O6 O7 2_564 2.838(16)
O6 O7 3_546 2.777(16)
O6 O7 5_566 2.777(16)
O6 O7 8_544 2.838(16)
O7 O7 7_565 2.927(13)
